data_7046338
loop_
_publ_author_name
'Hicken, Alexandra'
'White, Andrew J. P.'
'Crimmin, Mark R.'

_publ_section_title
;
 Preparation and characterisation of heterobimetallic copper-tungsten
 hydride complexes.
;
_journal_issue 31
_journal_name_full 'Dalton transactions (Cambridge, England : 2003)'
_journal_page_first 10595
_journal_page_last 10600
_journal_paper_doi 10.1039/c8dt01569d
_journal_volume 47
_journal_year 2018
_chemical_formula_moiety 'C36 H68 Cu2 Li2 Si4 W2'
_chemical_formula_sum 'C36 H68 Cu2 Li2 Si4 W2'
_chemical_formula_weight 1121.92
_space_group_crystal_system triclinic
_space_group_IT_number 2
_space_group_name_Hall '-P 1'
_space_group_name_H-M_alt 'P -1'
_symmetry_space_group_name_Hall '-P 1'
_symmetry_space_group_name_H-M 'P -1'
_atom_sites_solution_hydrogens mixed
_audit_creation_method SHELXL-2014/7
_audit_update_record
;
2018-01-19 deposited with the CCDC.
2018-05-14 downloaded from the CCDC.
;
_cell_angle_alpha 67.095(6)
_cell_angle_beta 72.887(5)
_cell_angle_gamma 63.990(6)
_cell_formula_units_Z 1
_cell_length_a 10.2525(5)
_cell_length_b 10.8355(7)
_cell_length_c 12.4680(7)
_cell_measurement_reflns_used 4049
_cell_measurement_temperature 173(2)
_cell_measurement_theta_max 73.4730
_cell_measurement_theta_min 3.8790
_cell_volume 1133.80(13)
_computing_cell_refinement 'CrysAlisPro, Rigaku OD'
_computing_data_collection 'CrysAlisPro, Rigaku OD'
_computing_data_reduction 'CrysAlisPro, Rigaku OD'
_computing_molecular_graphics 'Bruker SHELXTL'
_computing_publication_material 'CIFTAB-2014 (Sheldrick, 2014)'
_computing_structure_refinement 'SHELXL-2014/7 (Sheldrick, 2014)'
_computing_structure_solution 'SHELXS-2014 (Sheldrick, 2014)'
_diffrn_ambient_temperature 173(2)
_diffrn_detector_area_resol_mean 10.4115
_diffrn_measured_fraction_theta_full 0.979
_diffrn_measured_fraction_theta_max 0.936
_diffrn_measurement_device_type 'Agilent Xcalibur PX Ultra A'
_diffrn_measurement_method 'omega scans'
_diffrn_radiation_type CuK\a
_diffrn_radiation_wavelength 1.54184
_diffrn_reflns_av_R_equivalents 0.0241
_diffrn_reflns_av_unetI/netI 0.0347
_diffrn_reflns_Laue_measured_fraction_full 0.979
_diffrn_reflns_Laue_measured_fraction_max 0.936
_diffrn_reflns_limit_h_max 12
_diffrn_reflns_limit_h_min -9
_diffrn_reflns_limit_k_max 13
_diffrn_reflns_limit_k_min -13
_diffrn_reflns_limit_l_max 15
_diffrn_reflns_limit_l_min -13
_diffrn_reflns_number 6338
_diffrn_reflns_point_group_measured_fraction_full 0.979
_diffrn_reflns_point_group_measured_fraction_max 0.936
_diffrn_reflns_theta_full 67.684
_diffrn_reflns_theta_max 73.778
_diffrn_reflns_theta_min 3.893
_diffrn_source 'Enhance Ultra (Cu) X-ray Source'
_exptl_absorpt_coefficient_mu 11.352
_exptl_absorpt_correction_T_max 0.527
_exptl_absorpt_correction_T_min 0.096
_exptl_absorpt_correction_type analytical
_exptl_absorpt_process_details
; 
CrysAlisPro 1.171.38.43 (Rigaku Oxford Diffraction, 2015) 
Analytical numeric absorption correction using a multifaceted crystal 
model based on expressions derived by R.C. Clark & J.S. Reid. 
(Clark, R. C. & Reid, J. S. (1995). Acta Cryst. A51, 887-897) 
Empirical absorption correction using spherical harmonics, 
implemented in SCALE3 ABSPACK scaling algorithm. 
;
_exptl_crystal_colour Yellow
_exptl_crystal_density_diffrn 1.643
_exptl_crystal_description tablets
_exptl_crystal_F_000 552
_exptl_crystal_size_max 0.45
_exptl_crystal_size_mid 0.28
_exptl_crystal_size_min 0.06
_refine_diff_density_max 0.817
_refine_diff_density_min -1.340
_refine_diff_density_rms 0.097
_refine_ls_extinction_coef 0.00104(7)
_refine_ls_extinction_expression Fc^*^=kFc[1+0.001xFc^2^\l^3^/sin(2\q)]^-1/4^
_refine_ls_extinction_method 'SHELXL-2014/7 (Sheldrick 2014'
_refine_ls_goodness_of_fit_ref 1.025
_refine_ls_hydrogen_treatment mixed
_refine_ls_matrix_type full
_refine_ls_number_parameters 223
_refine_ls_number_reflns 4296
_refine_ls_number_restraints 0
_refine_ls_restrained_S_all 1.025
_refine_ls_R_factor_all 0.0297
_refine_ls_R_factor_gt 0.0265
_refine_ls_shift/su_max 0.001
_refine_ls_shift/su_mean 0.000
_refine_ls_structure_factor_coef Fsqd
_refine_ls_weighting_details 'w=1/[\s^2^(Fo^2^)+(0.0344P)^2^+0.5057P] where P=(Fo^2^+2Fc^2^)/3'
_refine_ls_weighting_scheme calc
_refine_ls_wR_factor_gt 0.0648
_refine_ls_wR_factor_ref 0.0669
_reflns_Friedel_coverage 0.000
_reflns_number_gt 3956
_reflns_number_total 4296
_reflns_threshold_expression 'I > 2\s(I)'
_cod_data_source_file c8dt01569d2.cif
_cod_data_source_block S1
_cod_depositor_comments 'Adding full bibliography for 7046336--7046339.cif.'
_cod_database_code 7046338
_shelx_shelxl_version_number 2014/7
_shelx_space_group_comment
; 
The symmetry employed for this shelxl refinement is uniquely defined 
by the following loop, which should always be used as a source of 
symmetry information in preference to the above space-group names. 
They are only intended as comments. 
;

loop_
_space_group_symop_operation_xyz
'x, y, z'
'-x, -y, -z'

loop_
_atom_site_label
_atom_site_type_symbol
_atom_site_fract_x
_atom_site_fract_y
_atom_site_fract_z
_atom_site_U_iso_or_equiv
_atom_site_adp_type
_atom_site_occupancy
_atom_site_site_symmetry_order
_atom_site_calc_flag
_atom_site_refinement_flags_posn
_atom_site_refinement_flags_adp
W1 W 0.62474(2) 0.32964(2) 0.83746(2) 0.02948(8) Uani 1 1 d . .
H1A H 0.718(4) 0.367(4) 0.892(3) 0.015(9) Uiso 1 1 d . .
H1B H 0.771(5) 0.190(5) 0.836(4) 0.038(12) Uiso 1 1 d . .
Cu1 Cu 1.07933(7) -0.02054(7) 0.84831(5) 0.03304(14) Uani 1 1 d . .
Li1 Li 0.9088(7) 0.1928(7) 0.9329(5) 0.0283(13) Uani 1 1 d . .
C2 C 1.1188(5) 0.1573(5) 0.7949(3) 0.0336(8) Uani 1 1 d . .
H2A H 1.0260 0.2417 0.7818 0.040 Uiso 1 1 calc R U
H2B H 1.1598 0.1600 0.8562 0.040 Uiso 1 1 calc R U
Si3 Si 1.25065(13) 0.16631(14) 0.65615(9) 0.0370(3) Uani 1 1 d . .
C4 C 1.3192(7) 0.3137(7) 0.6214(4) 0.0672(18) Uani 1 1 d . .
H4A H 1.3867 0.3188 0.5468 0.101 Uiso 1 1 calc R U
H4B H 1.3708 0.2938 0.6846 0.101 Uiso 1 1 calc R U
H4C H 1.2360 0.4058 0.6145 0.101 Uiso 1 1 calc R U
C5 C 1.4141(6) -0.0061(8) 0.6669(5) 0.0738(19) Uani 1 1 d . .
H5A H 1.3848 -0.0815 0.6682 0.111 Uiso 1 1 calc R U
H5B H 1.4535 -0.0351 0.7394 0.111 Uiso 1 1 calc R U
H5C H 1.4896 0.0082 0.5988 0.111 Uiso 1 1 calc R U
C6 C 1.1661(6) 0.2076(6) 0.5260(4) 0.0474(11) Uani 1 1 d . .
H6A H 1.1196 0.1387 0.5428 0.071 Uiso 1 1 calc R U
H6B H 1.2424 0.2002 0.4571 0.071 Uiso 1 1 calc R U
H6C H 1.0920 0.3056 0.5101 0.071 Uiso 1 1 calc R U
C7 C 1.0561(6) -0.2062(5) 0.9001(4) 0.0427(10) Uani 1 1 d . .
H7A H 1.1501 -0.2861 0.9197 0.051 Uiso 1 1 calc R U
H7B H 0.9811 -0.2129 0.9713 0.051 Uiso 1 1 calc R U
Si8 Si 0.99839(13) -0.21881(14) 0.77877(11) 0.0387(3) Uani 1 1 d . .
C9 C 0.9848(7) -0.3981(7) 0.8141(6) 0.0701(17) Uani 1 1 d . .
H9A H 1.0798 -0.4750 0.8309 0.105 Uiso 1 1 calc R U
H9B H 0.9574 -0.4017 0.7467 0.105 Uiso 1 1 calc R U
H9C H 0.9100 -0.4112 0.8831 0.105 Uiso 1 1 calc R U
C10 C 0.8147(7) -0.0815(8) 0.7497(7) 0.088(2) Uani 1 1 d . .
H10A H 0.7455 -0.0877 0.8234 0.132 Uiso 1 1 calc R U
H10B H 0.7811 -0.0986 0.6927 0.132 Uiso 1 1 calc R U
H10C H 0.8200 0.0146 0.7178 0.132 Uiso 1 1 calc R U
C11 C 1.1335(8) -0.1993(8) 0.6414(5) 0.0720(18) Uani 1 1 d . .
H11A H 1.1178 -0.0971 0.6023 0.108 Uiso 1 1 calc R U
H11B H 1.1204 -0.2390 0.5886 0.108 Uiso 1 1 calc R U
H11C H 1.2333 -0.2516 0.6612 0.108 Uiso 1 1 calc R U
C21 C 0.5932(6) 0.1344(5) 0.9955(4) 0.0481(11) Uani 1 1 d . .
H21A H 0.6690 0.0427 1.0176 0.058 Uiso 1 1 calc R U
C22 C 0.4994(5) 0.1790(5) 0.9125(4) 0.0431(10) Uani 1 1 d . .
H22A H 0.5022 0.1240 0.8677 0.052 Uiso 1 1 calc R U
C23 C 0.4009(5) 0.3209(5) 0.9094(4) 0.0455(11) Uani 1 1 d . .
H23A H 0.3238 0.3773 0.8631 0.055 Uiso 1 1 calc R U
C24 C 0.4366(6) 0.3655(6) 0.9876(5) 0.0524(12) Uani 1 1 d . .
H24A H 0.3894 0.4563 1.0018 0.063 Uiso 1 1 calc R U
C25 C 0.5551(6) 0.2486(6) 1.0391(4) 0.0513(13) Uani 1 1 d . .
H25A H 0.6021 0.2473 1.0950 0.062 Uiso 1 1 calc R U
C26 C 0.7743(6) 0.3629(7) 0.6549(4) 0.0554(14) Uani 1 1 d . .
H26A H 0.8698 0.2956 0.6388 0.067 Uiso 1 1 calc R U
C27 C 0.7433(7) 0.4766(6) 0.6939(4) 0.0589(15) Uani 1 1 d . .
H27A H 0.8138 0.5003 0.7087 0.071 Uiso 1 1 calc R U
C28 C 0.5881(7) 0.5535(5) 0.7086(5) 0.0589(15) Uani 1 1 d . .
H28A H 0.5361 0.6360 0.7353 0.071 Uiso 1 1 calc R U
C29 C 0.5272(6) 0.4792(5) 0.6742(4) 0.0451(11) Uani 1 1 d . .
H29A H 0.4262 0.5050 0.6731 0.054 Uiso 1 1 calc R U
C30 C 0.6447(5) 0.3612(5) 0.6425(4) 0.0450(11) Uani 1 1 d . .
H30A H 0.6364 0.2931 0.6172 0.054 Uiso 1 1 calc R U

loop_
_atom_site_aniso_label
_atom_site_aniso_U_11
_atom_site_aniso_U_22
_atom_site_aniso_U_33
_atom_site_aniso_U_23
_atom_site_aniso_U_13
_atom_site_aniso_U_12
W1 0.03360(12) 0.02757(11) 0.02870(11) -0.00668(7) -0.00598(7) -0.01323(8)
Cu1 0.0380(3) 0.0398(3) 0.0265(3) -0.0086(2) -0.0048(2) -0.0200(3)
Li1 0.037(4) 0.028(3) 0.023(3) -0.005(2) -0.010(3) -0.013(3)
C2 0.034(2) 0.039(2) 0.0285(18) -0.0059(16) -0.0079(16) -0.0157(18)
Si3 0.0385(6) 0.0519(7) 0.0242(5) -0.0062(5) -0.0040(4) -0.0248(6)
C4 0.091(4) 0.103(5) 0.035(2) -0.001(3) -0.011(3) -0.076(4)
C5 0.052(3) 0.092(5) 0.038(3) -0.015(3) -0.001(2) -0.001(3)
C6 0.054(3) 0.066(3) 0.030(2) -0.010(2) -0.008(2) -0.033(3)
C7 0.057(3) 0.046(3) 0.036(2) -0.0098(19) -0.014(2) -0.026(2)
Si8 0.0389(6) 0.0419(6) 0.0432(6) -0.0223(5) -0.0109(5) -0.0106(5)
C9 0.084(4) 0.065(4) 0.090(4) -0.031(3) -0.025(4) -0.038(3)
C10 0.067(4) 0.083(5) 0.130(6) -0.074(5) -0.051(4) 0.018(3)
C11 0.087(4) 0.094(5) 0.055(3) -0.043(3) 0.005(3) -0.042(4)
C21 0.057(3) 0.042(3) 0.038(2) 0.006(2) -0.009(2) -0.027(2)
C22 0.048(3) 0.043(2) 0.046(2) -0.010(2) -0.001(2) -0.030(2)
C23 0.033(2) 0.051(3) 0.048(2) -0.010(2) 0.0010(19) -0.020(2)
C24 0.048(3) 0.054(3) 0.056(3) -0.031(2) 0.012(2) -0.020(2)
C25 0.062(3) 0.068(3) 0.029(2) -0.003(2) -0.003(2) -0.040(3)
C26 0.053(3) 0.085(4) 0.029(2) -0.004(2) -0.003(2) -0.040(3)
C27 0.075(4) 0.073(4) 0.041(2) 0.012(2) -0.020(3) -0.055(3)
C28 0.096(5) 0.029(2) 0.050(3) 0.012(2) -0.027(3) -0.031(3)
C29 0.051(3) 0.041(2) 0.040(2) 0.0034(19) -0.020(2) -0.020(2)
C30 0.049(3) 0.056(3) 0.030(2) -0.0063(19) -0.0086(19) -0.023(2)

loop_
_atom_type_symbol
_atom_type_description
_atom_type_scat_dispersion_real
_atom_type_scat_dispersion_imag
_atom_type_scat_source
C C 0.0181 0.0091 'International Tables Vol C Tables 4.2.6.8 and 6.1.1.4'
H H 0.0000 0.0000 'International Tables Vol C Tables 4.2.6.8 and 6.1.1.4'
Cu Cu -1.9646 0.5888 'International Tables Vol C Tables 4.2.6.8 and 6.1.1.4'
Li Li 0.0008 0.0003 'International Tables Vol C Tables 4.2.6.8 and 6.1.1.4'
Si Si 0.2541 0.3302 'International Tables Vol C Tables 4.2.6.8 and 6.1.1.4'
W W -5.4734 5.5774 'International Tables Vol C Tables 4.2.6.8 and 6.1.1.4'

loop_
_geom_angle_atom_site_label_1
_geom_angle_atom_site_label_2
_geom_angle_atom_site_label_3
_geom_angle
_geom_angle_site_symmetry_1
_geom_angle_site_symmetry_3
C29 W1 C23 84.52(18) . .
C29 W1 C28 37.49(18) . .
C23 W1 C28 105.4(2) . .
C29 W1 C22 102.40(17) . .
C23 W1 C22 36.62(17) . .
C28 W1 C22 135.7(2) . .
C29 W1 C24 105.1(2) . .
C23 W1 C24 37.04(18) . .
C28 W1 C24 103.8(2) . .
C22 W1 C24 61.29(18) . .
C29 W1 C30 36.58(18) . .
C23 W1 C30 102.82(17) . .
C28 W1 C30 61.25(19) . .
C22 W1 C30 98.80(17) . .
C24 W1 C30 135.53(19) . .
C29 W1 C25 140.3(2) . .
C23 W1 C25 59.81(18) . .
C28 W1 C25 132.3(2) . .
C22 W1 C25 59.76(17) . .
C24 W1 C25 35.6(2) . .
C30 W1 C25 158.53(18) . .
C29 W1 C27 60.16(17) . .
C23 W1 C27 141.1(2) . .
C28 W1 C27 36.3(2) . .
C22 W1 C27 157.58(19) . .
C24 W1 C27 133.6(2) . .
C30 W1 C27 58.78(18) . .
C25 W1 C27 142.64(19) . .
C29 W1 C21 138.30(17) . .
C23 W1 C21 59.77(18) . .
C28 W1 C21 163.0(2) . .
C22 W1 C21 35.96(17) . .
C24 W1 C21 59.55(19) . .
C30 W1 C21 127.08(18) . .
C25 W1 C21 34.96(18) . .
C27 W1 C21 159.1(2) . .
C29 W1 C26 59.47(19) . .
C23 W1 C26 137.85(18) . .
C28 W1 C26 59.6(2) . .
C22 W1 C26 126.24(19) . .
C24 W1 C26 162.8(2) . .
C30 W1 C26 35.06(17) . .
C25 W1 C26 160.2(2) . .
C27 W1 C26 34.3(2) . .
C21 W1 C26 136.6(2) . .
C29 W1 Li1 140.89(17) . .
C23 W1 Li1 134.60(18) . .
C28 W1 Li1 113.62(19) . .
C22 W1 Li1 110.72(17) . .
C24 W1 Li1 108.73(19) . .
C30 W1 Li1 115.63(17) . .
C25 W1 Li1 76.65(18) . .
C27 W1 Li1 82.14(18) . .
C21 W1 Li1 77.54(17) . .
C26 W1 Li1 83.84(17) . .
C7 Cu1 C2 175.7(2) . .
C7 Cu1 Li1 124.7(2) . .
C2 Cu1 Li1 58.91(18) . .
C7 Cu1 Li1 57.19(18) . 2_757
C2 Cu1 Li1 122.24(17) . 2_757
Li1 Cu1 Li1 88.1(2) . 2_757
C7 Li1 C2 113.0(3) 2_757 .
C7 Li1 Cu1 121.8(3) 2_757 .
C2 Li1 Cu1 46.54(16) . .
C7 Li1 Cu1 46.22(16) 2_757 2_757
C2 Li1 Cu1 119.3(3) . 2_757
Cu1 Li1 Cu1 91.9(2) . 2_757
C7 Li1 W1 126.2(3) 2_757 .
C2 Li1 W1 115.6(2) . .
Cu1 Li1 W1 108.1(2) . .
Cu1 Li1 W1 119.1(2) 2_757 .
Si3 C2 Cu1 110.2(2) . .
Si3 C2 Li1 164.2(3) . .
Cu1 C2 Li1 74.6(2) . .
C2 Si3 C4 110.4(2) . .
C2 Si3 C6 112.7(2) . .
C4 Si3 C6 106.1(2) . .
C2 Si3 C5 111.6(2) . .
C4 Si3 C5 107.5(3) . .
C6 Si3 C5 108.3(3) . .
Si8 C7 Cu1 108.0(2) . .
Si8 C7 Li1 170.6(3) . 2_757
Cu1 C7 Li1 76.6(2) . 2_757
C7 Si8 C10 111.1(3) . .
C7 Si8 C11 111.3(3) . .
C10 Si8 C11 109.8(4) . .
C7 Si8 C9 112.0(3) . .
C10 Si8 C9 106.3(3) . .
C11 Si8 C9 106.1(3) . .
C25 C21 C22 108.3(5) . .
C25 C21 W1 72.0(3) . .
C22 C21 W1 69.5(2) . .
C23 C22 C21 106.9(4) . .
C23 C22 W1 70.5(2) . .
C21 C22 W1 74.6(2) . .
C22 C23 C24 108.7(4) . .
C22 C23 W1 72.9(2) . .
C24 C23 W1 72.9(3) . .
C25 C24 C23 106.5(5) . .
C25 C24 W1 74.1(3) . .
C23 C24 W1 70.1(3) . .
C21 C25 C24 109.5(4) . .
C21 C25 W1 73.1(3) . .
C24 C25 W1 70.4(3) . .
C27 C26 C30 109.7(5) . .
C27 C26 W1 72.5(3) . .
C30 C26 W1 70.2(3) . .
C26 C27 C28 109.3(5) . .
C26 C27 W1 73.2(3) . .
C28 C27 W1 69.5(3) . .
C27 C28 C29 105.3(5) . .
C27 C28 W1 74.2(3) . .
C29 C28 W1 70.0(2) . .
C30 C29 C28 108.0(5) . .
C30 C29 W1 73.5(3) . .
C28 C29 W1 72.5(3) . .
C26 C30 C29 107.7(5) . .
C26 C30 W1 74.7(3) . .
C29 C30 W1 69.9(3) . .

loop_
_geom_bond_atom_site_label_1
_geom_bond_atom_site_label_2
_geom_bond_distance
_geom_bond_site_symmetry_2
W1 C29 2.231(4) .
W1 C23 2.234(4) .
W1 C28 2.265(4) .
W1 C22 2.266(4) .
W1 C24 2.271(5) .
W1 C30 2.279(4) .
W1 C25 2.319(4) .
W1 C27 2.327(5) .
W1 C21 2.333(4) .
W1 C26 2.336(5) .
W1 Li1 2.996(6) .
Cu1 C7 1.960(4) .
Cu1 C2 1.961(4) .
Cu1 Li1 2.604(7) .
Cu1 Li1 2.640(6) 2_757
Li1 C7 2.281(7) 2_757
Li1 C2 2.314(7) .
Li1 Cu1 2.640(6) 2_757
C2 Si3 1.854(4) .
Si3 C4 1.871(5) .
Si3 C6 1.872(4) .
Si3 C5 1.873(6) .
C7 Si8 1.848(4) .
C7 Li1 2.281(7) 2_757
Si8 C10 1.849(6) .
Si8 C11 1.864(6) .
Si8 C9 1.877(6) .
C21 C25 1.397(7) .
C21 C22 1.421(7) .
C22 C23 1.414(7) .
C23 C24 1.432(7) .
C24 C25 1.403(8) .
C26 C27 1.374(8) .
C26 C30 1.391(7) .
C27 C28 1.430(9) .
C28 C29 1.445(7) .
C29 C30 1.416(7) .
